data_1572601
loop_
_publ_author_name
'Jiang, Lin-Tao'
'Jiang, Xiao-Ming'
'Fan, Yu-Hang'
'Liu, Bin-Wen'
'Guo, Guo-Cong'

_publ_section_title
;
 Reconstructing nearly isotropic microstructures to construct a
 one-dimensional framework causing record birefringence in thiophosphates.
;
_journal_issue 41
_journal_name_full 'Chemical science'
_journal_page_first 17114
_journal_page_last 17119
_journal_paper_doi 10.1039/d4sc03683b
_journal_volume 15
_journal_year 2024
_chemical_formula_moiety 'In8 P16 Rb16 S56'
_chemical_formula_sum 'In8 P16 Rb16 S56'
_chemical_formula_weight 4576.96
_chemical_melting_point ?
_chemical_name_common Rb2InP2S7
_space_group_crystal_system orthorhombic
_space_group_IT_number 43
_space_group_name_Hall 'F 2 -2d'
_space_group_name_H-M_alt 'F d d 2'
_audit_creation_date 2022-02-11
_audit_creation_method
;
Olex2 1.3
(compiled 2020.11.12 svn.r5f609507 for OlexSys, GUI svn.r6408)
;
_audit_update_record
;
2024-04-23 deposited with the CCDC.	2024-08-22 downloaded from the CCDC.
;
_cell_angle_alpha 90
_cell_angle_beta 90
_cell_angle_gamma 90
_cell_formula_units_Z 2
_cell_length_a 18.7064(3)
_cell_length_b 25.4567(4)
_cell_length_c 10.81590(10)
_cell_measurement_reflns_used 17676
_cell_measurement_temperature 293(2)
_cell_measurement_theta_max 29.5730
_cell_measurement_theta_min 2.3010
_cell_volume 5150.57(13)
_computing_cell_refinement 'CrysAlisPro 1.171.40.59a (Rigaku OD, 2019)'
_computing_data_collection 'CrysAlisPro 1.171.40.59a (Rigaku OD, 2019)'
_computing_data_reduction 'CrysAlisPro 1.171.40.59a (Rigaku OD, 2019)'
_computing_molecular_graphics 'Olex2 1.3 (Dolomanov et al., 2009)'
_computing_publication_material 'Olex2 1.3 (Dolomanov et al., 2009)'
_computing_structure_refinement 'SHELXL-2013 (Sheldrick, 2013)'
_computing_structure_solution 'SHELXL-2013 (Sheldrick, 2013)'
_diffrn_ambient_temperature 293(2)
_diffrn_detector_area_resol_mean 10.0000
_diffrn_measured_fraction_theta_full 0.999
_diffrn_measured_fraction_theta_max 0.931
_diffrn_measurement_device_type 'ROD, Synergy Custom DW system, HyPix'
_diffrn_measurement_method CCD_Profile_fitting
_diffrn_radiation_type MoK\a
_diffrn_radiation_wavelength 0.71073
_diffrn_reflns_av_R_equivalents 0.0288
_diffrn_reflns_av_unetI/netI 0.0159
_diffrn_reflns_Laue_measured_fraction_full 0.999
_diffrn_reflns_Laue_measured_fraction_max 0.931
_diffrn_reflns_limit_h_max 23
_diffrn_reflns_limit_h_min -25
_diffrn_reflns_limit_k_max 33
_diffrn_reflns_limit_k_min -30
_diffrn_reflns_limit_l_max 14
_diffrn_reflns_limit_l_min -14
_diffrn_reflns_number 21646
_diffrn_reflns_point_group_measured_fraction_full 1.000
_diffrn_reflns_point_group_measured_fraction_max 0.934
_diffrn_reflns_theta_full 25.242
_diffrn_reflns_theta_max 29.281
_diffrn_reflns_theta_min 2.318
_exptl_absorpt_coefficient_mu 10.678
_exptl_absorpt_correction_T_max 1.00000
_exptl_absorpt_correction_T_min 0.41062
_exptl_absorpt_correction_type multi-scan
_exptl_absorpt_process_details
;
CrysAlisPro 1.171.41.64a (Rigaku Oxford Diffraction, 2020)
Empirical absorption correction using spherical harmonics,
 implemented in SCALE3 ABSPACK scaling algorithm.
;
_exptl_crystal_colour colorless
_exptl_crystal_density_diffrn 2.951
_exptl_crystal_density_meas ?
_exptl_crystal_description strip
_exptl_crystal_F_000 4240
_exptl_crystal_size_max 0.125
_exptl_crystal_size_mid 0.12
_exptl_crystal_size_min 0.085
_refine_diff_density_max 0.330
_refine_diff_density_min -0.699
_refine_diff_density_rms 0.097
_refine_ls_abs_structure_details
;
 Refined as an inversion twin.
;
_refine_ls_abs_structure_Flack 0.038(6)
_refine_ls_extinction_method none
_refine_ls_goodness_of_fit_ref 1.000
_refine_ls_hydrogen_treatment undef
_refine_ls_matrix_type full
_refine_ls_number_parameters 111
_refine_ls_number_reflns 3101
_refine_ls_number_restraints 1
_refine_ls_restrained_S_all 1.000
_refine_ls_R_factor_all 0.0193
_refine_ls_R_factor_gt 0.0182
_refine_ls_shift/su_max 0.001
_refine_ls_shift/su_mean 0.000
_refine_ls_structure_factor_coef Fsqd
_refine_ls_weighting_details
;
 w=1/[\s^2^(Fo^2^)+(0.0268P)^2^+14.4556P]
 where P=(Fo^2^+2Fc^2^)/3
;
_refine_ls_weighting_scheme calc
_refine_ls_wR_factor_gt 0.0441
_refine_ls_wR_factor_ref 0.0443
_reflns_Friedel_coverage 0.910
_reflns_Friedel_fraction_full 1.000
_reflns_Friedel_fraction_max 0.937
_reflns_number_gt 2999
_reflns_number_total 3101
_reflns_threshold_expression 'I > 2\s(I)'
_cod_data_source_file d4sc03683b2.cif
_cod_data_source_block Rb2InP2S7_CCDC1
_cod_depositor_comments
;
The following automatic conversions were performed:

data item '_chemical_melting_point' value 'not measured' was changed
to '?' -- the value is undefined or not given.

data item '_exptl_crystal_density_meas' value 'not measured' was
changed to '?' -- the value is perceived as not measured.

Automatic conversion script
Id: cif_fix_values 8170 2020-07-09 18:12:32Z antanas 

 Adding full bibliography for 1572600--1572602.cif.
;
_cod_database_code 1572601
_shelxl_version_number 2013-2
_shelx_space_group_comment
;
The symmetry employed for this shelxl refinement is uniquely defined
by the following loop, which should always be used as a source of
symmetry information in preference to the above space-group names.
They are only intended as comments.
;
_olex2_refinement_description
;
1. Twinned data refinement
 Scales: 0.96165
 0.03835
;
_olex2_submission_special_instructions 'No special instructions were received'

loop_
_space_group_symop_operation_xyz
'x, y, z'
'-x, -y, z'
'x+1/4, -y+1/4, z+1/4'
'-x+1/4, y+1/4, z+1/4'
'x, y+1/2, z+1/2'
'-x, -y+1/2, z+1/2'
'x+1/4, -y+3/4, z+3/4'
'-x+1/4, y+3/4, z+3/4'
'x+1/2, y, z+1/2'
'-x+1/2, -y, z+1/2'
'x+3/4, -y+1/4, z+3/4'
'-x+3/4, y+1/4, z+3/4'
'x+1/2, y+1/2, z'
'-x+1/2, -y+1/2, z'
'x+3/4, -y+3/4, z+1/4'
'-x+3/4, y+3/4, z+1/4'

loop_
_atom_site_label
_atom_site_type_symbol
_atom_site_fract_x
_atom_site_fract_y
_atom_site_fract_z
_atom_site_U_iso_or_equiv
_atom_site_adp_type
_atom_site_occupancy
_atom_site_site_symmetry_order
_atom_site_calc_flag
_atom_site_refinement_flags_posn
_atom_site_refinement_flags_adp
_atom_site_refinement_flags_occupancy
_atom_site_disorder_assembly
_atom_site_disorder_group
Rb1 Rb 0.24667(3) 0.91487(2) 0.67819(5) 0.03823(13) Uani 1 1 d . . . . .
Rb2 Rb 0.25879(3) 0.07568(2) 0.75372(5) 0.03860(13) Uani 1 1 d . . . . .
In1 In 0.0000 0.0000 0.27105(4) 0.02180(10) Uani 1 2 d S T P . .
In2 In 0.0000 0.0000 0.65899(4) 0.02261(10) Uani 1 2 d S T P . .
P1 P 0.44049(5) 0.00696(4) 0.46627(11) 0.01834(18) Uani 1 1 d . . . . .
P2 P 0.13012(5) 0.03440(4) 0.46824(11) 0.02081(19) Uani 1 1 d . . . . .
S7 S 0.38946(5) 0.93925(4) 0.46786(13) 0.0275(2) Uani 1 1 d . . . . .
S6 S 0.07538(6) 0.94665(5) 0.81282(10) 0.0239(2) Uani 1 1 d . . . . .
S5 S 0.09467(6) 0.07142(5) 0.62691(9) 0.0244(2) Uani 1 1 d . . . . .
S4 S 0.26390(5) 0.97032(5) 0.96357(13) 0.0338(3) Uani 1 1 d . . . . .
S1 S 0.08327(5) 0.96030(4) 0.47059(12) 0.02501(19) Uani 1 1 d . . . . .
S2 S 0.08869(6) 0.07214(5) 0.31552(10) 0.0260(2) Uani 1 1 d . . . . .
S3 S 0.07315(6) 0.94547(5) 0.11745(10) 0.0249(2) Uani 1 1 d . . . . .

loop_
_atom_site_aniso_label
_atom_site_aniso_U_11
_atom_site_aniso_U_22
_atom_site_aniso_U_33
_atom_site_aniso_U_23
_atom_site_aniso_U_13
_atom_site_aniso_U_12
Rb1 0.0375(3) 0.0339(3) 0.0433(3) -0.0068(2) -0.0009(2) -0.0041(2)
Rb2 0.0373(3) 0.0407(3) 0.0378(2) -0.0037(2) -0.00605(19) -0.0061(2)
In1 0.0214(2) 0.0255(2) 0.0186(2) 0.000 0.000 -0.00426(16)
In2 0.0231(2) 0.0263(2) 0.0184(2) 0.000 0.000 -0.00285(17)
P1 0.0169(4) 0.0208(5) 0.0173(4) 0.0000(4) -0.0001(5) 0.0036(3)
P2 0.0182(4) 0.0247(5) 0.0195(4) -0.0009(5) -0.0009(4) -0.0008(4)
S7 0.0239(4) 0.0246(5) 0.0340(5) 0.0008(5) 0.0010(5) -0.0023(4)
S6 0.0252(5) 0.0263(6) 0.0202(5) -0.0022(4) 0.0019(4) 0.0070(4)
S5 0.0262(5) 0.0253(6) 0.0216(5) -0.0036(4) 0.0015(4) -0.0032(5)
S4 0.0180(4) 0.0530(8) 0.0304(5) 0.0020(6) 0.0001(5) 0.0012(4)
S1 0.0284(5) 0.0206(5) 0.0260(4) -0.0018(5) 0.0011(5) -0.0005(4)
S2 0.0276(5) 0.0282(7) 0.0224(5) 0.0042(5) -0.0046(4) -0.0076(4)
S3 0.0269(6) 0.0273(6) 0.0205(5) 0.0034(4) 0.0001(4) 0.0093(4)

loop_
_atom_type_symbol
_atom_type_description
_atom_type_scat_dispersion_real
_atom_type_scat_dispersion_imag
_atom_type_scat_source
P P 0.1023 0.0942 'International Tables Vol C Tables 4.2.6.8 and 6.1.1.4'
S S 0.1246 0.1234 'International Tables Vol C Tables 4.2.6.8 and 6.1.1.4'
Rb Rb -0.9393 2.9676 'International Tables Vol C Tables 4.2.6.8 and 6.1.1.4'
In In -0.7276 1.3100 'International Tables Vol C Tables 4.2.6.8 and 6.1.1.4'

loop_
_geom_angle_atom_site_label_1
_geom_angle_atom_site_label_2
_geom_angle_atom_site_label_3
_geom_angle
_geom_angle_site_symmetry_1
_geom_angle_site_symmetry_3
_geom_angle_publ_flag
Rb2 Rb1 Rb2 98.342(14) 1_565 10_564 ?
S7 Rb1 Rb2 98.97(3) 15_465 10_564 ?
S7 Rb1 Rb2 141.44(2) 15_465 1_565 ?
S7 Rb1 Rb2 85.04(2) . 1_565 ?
S7 Rb1 Rb2 50.96(2) . 10_564 ?
S7 Rb1 S7 131.92(3) 15_465 . ?
S7 Rb1 S6 69.46(3) 15_465 7_564 ?
S7 Rb1 S6 66.08(3) 15_465 . ?
S7 Rb1 S6 152.08(3) . . ?
S7 Rb1 S4 105.55(3) 15_465 . ?
S7 Rb1 S4 131.78(3) 15_465 10_574 ?
S7 Rb1 S4 60.46(2) . 10_574 ?
S7 Rb1 S1 99.53(3) . . ?
S7 Rb1 S1 80.90(3) 15_465 . ?
S7 Rb1 S2 123.87(3) 15_465 10_565 ?
S7 Rb1 S3 64.34(3) 15_465 7_565 ?
S7 Rb1 S3 101.10(3) . 7_565 ?
S6 Rb1 Rb2 75.52(2) . 1_565 ?
S6 Rb1 Rb2 149.04(2) 7_564 1_565 ?
S6 Rb1 Rb2 111.79(2) . 10_564 ?
S6 Rb1 Rb2 71.93(2) 7_564 10_564 ?
S6 Rb1 S7 65.82(3) 7_564 . ?
S6 Rb1 S6 135.43(3) 7_564 . ?
S6 Rb1 S4 116.33(3) 7_564 10_574 ?
S6 Rb1 S4 91.62(3) . 10_574 ?
S6 Rb1 S1 111.47(3) 7_564 . ?
S6 Rb1 S1 58.60(3) . . ?
S6 Rb1 S2 81.50(3) 7_564 10_565 ?
S6 Rb1 S3 106.59(3) . 7_565 ?
S6 Rb1 S3 54.31(2) 7_564 7_565 ?
S4 Rb1 Rb2 152.17(3) . 10_564 ?
S4 Rb1 Rb2 50.10(2) 10_574 1_565 ?
S4 Rb1 Rb2 54.02(2) . 1_565 ?
S4 Rb1 Rb2 48.54(2) 10_574 10_564 ?
S4 Rb1 S7 115.79(3) . . ?
S4 Rb1 S6 68.04(3) . . ?
S4 Rb1 S6 129.11(3) . 7_564 ?
S4 Rb1 S4 104.096(17) . 10_574 ?
S4 Rb1 S1 51.64(2) 10_574 . ?
S4 Rb1 S1 117.70(3) . . ?
S4 Rb1 S2 58.93(3) . 10_565 ?
S4 Rb1 S3 77.31(3) . 7_565 ?
S4 Rb1 S3 160.52(3) 10_574 7_565 ?
S1 Rb1 Rb2 53.29(2) . 10_564 ?
S1 Rb1 Rb2 82.351(19) . 1_565 ?
S2 Rb1 Rb2 116.52(2) 10_565 10_564 ?
S2 Rb1 Rb2 76.86(2) 10_565 1_565 ?
S2 Rb1 S7 65.62(3) 10_565 . ?
S2 Rb1 S6 126.84(3) 10_565 . ?
S2 Rb1 S4 103.93(3) 10_565 10_574 ?
S2 Rb1 S1 155.22(3) 10_565 . ?
S2 Rb1 S3 59.68(3) 10_565 7_565 ?
S3 Rb1 Rb2 126.25(2) 7_565 10_564 ?
S3 Rb1 Rb2 127.21(2) 7_565 1_565 ?
S3 Rb1 S1 145.06(3) 7_565 . ?
Rb1 Rb2 Rb1 104.188(14) 1_545 10_565 ?
P2 Rb2 Rb1 139.54(2) . 10_565 ?
P2 Rb2 Rb1 64.220(18) . 1_545 ?
S7 Rb2 Rb1 49.61(2) 10_565 10_565 ?
S7 Rb2 Rb1 88.90(2) 10_565 1_545 ?
S7 Rb2 P2 90.30(3) 10_565 . ?
S7 Rb2 S1 79.11(3) 10_565 4_545 ?
S7 Rb2 S1 99.85(3) 10_565 10_565 ?
S5 Rb2 Rb1 150.41(2) 3 1_545 ?
S5 Rb2 Rb1 64.70(2) 3 10_565 ?
S5 Rb2 Rb1 112.86(2) . 10_565 ?
S5 Rb2 Rb1 80.75(2) . 1_545 ?
S5 Rb2 P2 142.24(3) 3 . ?
S5 Rb2 P2 30.60(2) . . ?
S5 Rb2 S7 63.89(3) . 10_565 ?
S5 Rb2 S7 101.21(3) 3 10_565 ?
S5 Rb2 S5 128.69(3) 3 . ?
S5 Rb2 S4 105.28(3) . 1_545 ?
S5 Rb2 S4 59.68(3) . 10_564 ?
S5 Rb2 S4 109.08(3) 3 1_545 ?
S5 Rb2 S4 134.53(3) 3 10_564 ?
S5 Rb2 S1 65.11(3) 3 10_565 ?
S5 Rb2 S1 63.62(3) 3 4_545 ?
S5 Rb2 S1 65.34(3) . 4_545 ?
S5 Rb2 S1 158.95(3) . 10_565 ?
S5 Rb2 S2 57.62(2) 3 3 ?
S5 Rb2 S2 99.82(3) . 3 ?
S5 Rb2 S3 129.83(3) . 10_565 ?
S5 Rb2 S3 81.81(3) 3 10_565 ?
S4 Rb2 Rb1 58.13(3) 10_564 1_545 ?
S4 Rb2 Rb1 52.83(2) 1_545 10_565 ?
S4 Rb2 Rb1 51.72(2) 1_545 1_545 ?
S4 Rb2 Rb1 160.62(3) 10_564 10_565 ?
S4 Rb2 P2 108.07(3) 1_545 . ?
S4 Rb2 P2 29.24(2) 10_564 . ?
S4 Rb2 S7 61.92(3) 1_545 10_565 ?
S4 Rb2 S7 117.41(3) 10_564 10_565 ?
S4 Rb2 S4 109.815(19) 10_564 1_545 ?
S4 Rb2 S1 138.68(3) 1_545 4_545 ?
S4 Rb2 S1 125.14(3) 10_564 10_565 ?
S4 Rb2 S1 53.78(2) 1_545 10_565 ?
S4 Rb2 S1 99.55(3) 10_564 4_545 ?
S4 Rb2 S2 77.22(3) 10_564 3 ?
S4 Rb2 S2 154.00(3) 1_545 3 ?
S4 Rb2 S3 70.70(3) 10_564 10_565 ?
S1 Rb2 Rb1 92.09(2) 4_545 10_565 ?
S1 Rb2 Rb1 54.97(2) 10_565 10_565 ?
S1 Rb2 Rb1 145.97(2) 4_545 1_545 ?
S1 Rb2 Rb1 85.89(2) 10_565 1_545 ?
S1 Rb2 P2 83.93(2) 4_545 . ?
S1 Rb2 P2 148.32(3) 10_565 . ?
S1 Rb2 S1 127.32(3) 4_545 10_565 ?
S2 Rb2 Rb1 127.97(2) 3 1_545 ?
S2 Rb2 Rb1 122.15(2) 3 10_565 ?
S2 Rb2 P2 90.18(2) 3 . ?
S2 Rb2 S7 138.39(3) 3 10_565 ?
S2 Rb2 S1 59.59(3) 3 4_545 ?
S2 Rb2 S1 101.23(3) 3 10_565 ?
S3 Rb2 Rb1 79.43(2) 10_565 1_545 ?
S3 Rb2 Rb1 116.53(2) 10_565 10_565 ?
S3 Rb2 P2 99.91(3) 10_565 . ?
S3 Rb2 S7 159.12(3) 10_565 10_565 ?
S3 Rb2 S4 97.45(3) 10_565 1_545 ?
S3 Rb2 S1 62.38(3) 10_565 10_565 ?
S3 Rb2 S1 119.82(3) 10_565 4_545 ?
S3 Rb2 S2 60.36(3) 10_565 3 ?
S1 In1 S1 81.42(5) 1_545 2_565 ?
S2 In1 S1 87.53(4) . 2_565 ?
S2 In1 S1 75.76(3) 2 2_565 ?
S2 In1 S1 87.53(4) 2 1_545 ?
S2 In1 S1 75.76(3) . 1_545 ?
S2 In1 S2 158.01(5) . 2 ?
S2 In1 S3 94.62(4) . 2_565 ?
S2 In1 S3 94.62(4) 2 1_545 ?
S2 In1 S3 99.61(4) 2 2_565 ?
S2 In1 S3 99.61(4) . 1_545 ?
S3 In1 S1 90.40(3) 1_545 1_545 ?
S3 In1 S1 167.54(3) 1_545 2_565 ?
S3 In1 S1 167.54(3) 2_565 1_545 ?
S3 In1 S1 90.40(3) 2_565 2_565 ?
S3 In1 S3 99.11(5) 2_565 1_545 ?
S6 In2 S6 99.28(5) 1_545 2_565 ?
S6 In2 S1 88.55(3) 2_565 2_565 ?
S6 In2 S1 169.28(3) 1_545 2_565 ?
S6 In2 S1 88.55(3) 1_545 1_545 ?
S6 In2 S1 169.28(3) 2_565 1_545 ?
S5 In2 S6 94.79(4) 2 2_565 ?
S5 In2 S6 94.79(4) . 1_545 ?
S5 In2 S6 95.28(4) 2 1_545 ?
S5 In2 S6 95.28(4) . 2_565 ?
S5 In2 S5 164.43(5) . 2 ?
S5 In2 S1 91.74(3) 2 1_545 ?
S5 In2 S1 76.67(3) 2 2_565 ?
S5 In2 S1 91.73(3) . 2_565 ?
S5 In2 S1 76.67(3) . 1_545 ?
S1 In2 S1 84.69(5) 2_565 1_545 ?
S7 P1 P1 109.93(7) 1_545 2_655 ?
S7 P1 S6 116.04(7) 1_545 10_564 ?
S7 P1 S3 116.70(7) 1_545 10_565 ?
S6 P1 P1 103.46(5) 10_564 2_655 ?
S3 P1 P1 102.46(5) 10_565 2_655 ?
S3 P1 S6 106.63(6) 10_565 10_564 ?
S5 P2 Rb2 55.94(4) . . ?
S5 P2 S1 105.55(7) . 1_545 ?
S4 P2 Rb2 56.12(5) 10_564 . ?
S4 P2 S5 111.64(7) 10_564 . ?
S4 P2 S1 111.46(7) 10_564 1_545 ?
S4 P2 S2 112.51(7) 10_564 . ?
S1 P2 Rb2 118.42(6) 1_545 . ?
S2 P2 Rb2 135.44(5) . . ?
S2 P2 S5 109.39(6) . . ?
S2 P2 S1 105.90(7) . 1_545 ?
Rb1 S7 Rb1 113.11(3) 7_564 . ?
Rb1 S7 Rb2 79.43(2) . 10_564 ?
Rb1 S7 Rb2 107.00(3) 7_564 10_564 ?
P1 S7 Rb1 113.63(5) 1_565 7_564 ?
P1 S7 Rb1 121.41(6) 1_565 . ?
P1 S7 Rb2 117.12(6) 1_565 10_564 ?
Rb1 S6 Rb1 109.99(3) 15_465 . ?
In2 S6 Rb1 115.92(4) 1_565 15_465 ?
In2 S6 Rb1 110.14(3) 1_565 . ?
P1 S6 Rb1 125.57(5) 10_565 . ?
P1 S6 Rb1 96.86(5) 10_565 15_465 ?
P1 S6 In2 98.03(5) 10_565 1_565 ?
Rb2 S5 Rb2 125.08(4) 11_454 . ?
In2 S5 Rb2 106.10(4) . 11_454 ?
In2 S5 Rb2 126.76(4) . . ?
P2 S5 Rb2 93.46(5) . . ?
P2 S5 Rb2 100.38(5) . 11_454 ?
P2 S5 In2 90.61(5) . . ?
Rb1 S4 Rb1 151.76(4) . 10_575 ?
Rb1 S4 Rb2 74.26(3) . 1_565 ?
Rb2 S4 Rb1 71.78(3) 10_565 10_575 ?
Rb2 S4 Rb1 78.63(3) 1_565 10_575 ?
Rb2 S4 Rb1 133.32(4) 10_565 . ?
Rb2 S4 Rb2 149.48(4) 10_565 1_565 ?
P2 S4 Rb1 94.83(5) 10_565 10_575 ?
P2 S4 Rb1 95.30(6) 10_565 . ?
P2 S4 Rb2 94.64(6) 10_565 10_565 ?
P2 S4 Rb2 95.14(5) 10_565 1_565 ?
Rb2 S1 Rb1 91.86(3) 8_554 . ?
Rb2 S1 Rb1 71.74(2) 10_564 . ?
Rb2 S1 Rb2 100.75(2) 8_554 10_564 ?
In1 S1 Rb1 162.67(4) 1_565 . ?
In1 S1 Rb2 98.15(3) 1_565 8_554 ?
In1 S1 Rb2 92.41(3) 1_565 10_564 ?
In2 S1 Rb1 97.12(3) 1_565 . ?
In2 S1 Rb2 164.40(4) 1_565 10_564 ?
In2 S1 Rb2 90.27(3) 1_565 8_554 ?
In2 S1 In1 96.95(3) 1_565 1_565 ?
P2 S1 Rb1 86.94(4) 1_565 . ?
P2 S1 Rb2 83.45(5) 1_565 10_564 ?
P2 S1 Rb2 175.04(6) 1_565 8_554 ?
P2 S1 In1 84.22(5) 1_565 1_565 ?
P2 S1 In2 85.10(5) 1_565 1_565 ?
Rb1 S2 Rb2 122.91(4) 10_564 11_454 ?
In1 S2 Rb1 125.28(5) . 10_564 ?
In1 S2 Rb2 111.00(4) . 11_454 ?
P2 S2 Rb1 93.11(5) . 10_564 ?
P2 S2 Rb2 92.26(5) . 11_454 ?
P2 S2 In1 93.48(5) . . ?
Rb2 S3 Rb1 117.03(3) 10_564 15_464 ?
In1 S3 Rb1 123.71(4) 1_565 15_464 ?
In1 S3 Rb2 106.80(4) 1_565 10_564 ?
P1 S3 Rb1 87.69(5) 10_564 15_464 ?
P1 S3 Rb2 122.43(5) 10_564 10_564 ?
P1 S3 In1 97.51(5) 10_564 1_565 ?

loop_
_geom_bond_atom_site_label_1
_geom_bond_atom_site_label_2
_geom_bond_distance
_geom_bond_site_symmetry_2
_geom_bond_publ_flag
Rb1 Rb2 4.1806(8) 1_565 ?
Rb1 Rb2 4.5985(7) 10_564 ?
Rb1 S7 3.3514(12) 15_465 ?
Rb1 S7 3.5630(13) . ?
Rb1 S6 3.4329(13) 7_564 ?
Rb1 S6 3.6112(12) . ?
Rb1 S4 3.4093(15) . ?
Rb1 S4 3.7376(15) 10_574 ?
Rb1 S1 3.9649(12) . ?
Rb1 S2 3.4352(13) 10_565 ?
Rb1 S3 3.7586(13) 7_565 ?
Rb2 Rb1 4.1805(8) 1_545 ?
Rb2 Rb1 4.5985(7) 10_565 ?
Rb2 P2 4.0536(12) . ?
Rb2 S7 3.6331(13) 10_565 ?
Rb2 S5 3.3644(12) . ?
Rb2 S5 3.3494(13) 3 ?
Rb2 S4 3.3763(14) 10_564 ?
Rb2 S4 3.5150(15) 1_545 ?
Rb2 S1 3.8519(11) 4_545 ?
Rb2 S1 3.8819(12) 10_565 ?
Rb2 S2 3.6253(14) 3 ?
Rb2 S3 3.5137(12) 10_565 ?
In1 S1 2.8471(12) 2_565 ?
In1 S1 2.8471(12) 1_545 ?
In1 S2 2.5213(12) . ?
In1 S2 2.5214(12) 2 ?
In1 S3 2.5611(11) 2_565 ?
In1 S3 2.5611(11) 1_545 ?
In2 S6 2.5695(11) 1_545 ?
In2 S6 2.5695(11) 2_565 ?
In2 S5 2.5616(11) . ?
In2 S5 2.5616(11) 2 ?
In2 S1 2.7569(12) 2_565 ?
In2 S1 2.7569(12) 1_545 ?
P1 P1 2.2544(17) 2_655 ?
P1 S7 1.9706(14) 1_545 ?
P1 S6 2.0585(16) 10_564 ?
P1 S3 2.0506(16) 10_565 ?
P2 S5 2.0672(15) . ?
P2 S4 1.9867(13) 10_564 ?
P2 S1 2.0803(14) 1_545 ?
P2 S2 2.0622(16) . ?
S7 Rb1 3.3515(12) 7_564 ?
S7 Rb2 3.6331(13) 10_564 ?
S7 P1 1.9705(14) 1_565 ?
S6 Rb1 3.4329(13) 15_465 ?
S6 In2 2.5694(11) 1_565 ?
S6 P1 2.0585(16) 10_565 ?
S5 Rb2 3.3492(13) 11_454 ?
S4 Rb1 3.7376(15) 10_575 ?
S4 Rb2 3.5150(15) 1_565 ?
S4 Rb2 3.3763(14) 10_565 ?
S4 P2 1.9867(13) 10_565 ?
S1 Rb2 3.8820(12) 10_564 ?
S1 Rb2 3.8519(11) 8_554 ?
S1 In1 2.8472(12) 1_565 ?
S1 In2 2.7568(12) 1_565 ?
S1 P2 2.0802(14) 1_565 ?
S2 Rb1 3.4351(13) 10_564 ?
S2 Rb2 3.6253(14) 11_454 ?
S3 Rb1 3.7586(13) 15_464 ?
S3 Rb2 3.5137(12) 10_564 ?
S3 In1 2.5611(11) 1_565 ?
S3 P1 2.0507(16) 10_564 ?

loop_
_twin_individual_id
_twin_individual_mass_fraction_refined
1 0.96165
2 0.03835
